data_4100642
loop_
_publ_author_name
'Cametti, Massimo'
'Nissinen, Maija'
'Dalla Cort, Antonella'
'Mandolini, Luigi'
'Rissanen, Kari'

_publ_section_title
;
 Recognition of Alkali Metal Halide Contact Ion Pairs by Uranyl--Salophen
 Receptors Bearing Aromatic Sidearms. The Role of Cation--\p Interactions
;
_journal_coden_ASTM JACSAT
_journal_issue 11
_journal_name_full 'Journal of the American Chemical Society'
_journal_page_first 3831
_journal_page_last 3837
_journal_paper_doi 10.1021/ja042807n
_journal_volume 127
_journal_year 2005
_chemical_formula_moiety 'C34 H26 O6 N2 U , C2 H3 N'
_chemical_formula_sum 'C36 H29 N3 O6 U'
_chemical_formula_weight 837.65
_space_group_IT_number 62
_symmetry_cell_setting orthorhombic
_symmetry_space_group_name_Hall '-P 2c 2n'
_symmetry_space_group_name_H-M 'P n a m'
_cell_angle_alpha 90.00
_cell_angle_beta 90.00
_cell_angle_gamma 90.00
_cell_formula_units_Z 4
_cell_length_a 9.6034(1)
_cell_length_b 13.3230(2)
_cell_length_c 23.3439(3)
_cell_measurement_temperature 173(2)
_cell_volume 2986.76(7)
_diffrn_ambient_temperature 173(2)
_exptl_crystal_density_diffrn 1.863
_cod_depositor_comments
;
 Added full bibliography and corrected the author names.
 
 Antanas Vaitkus,
 2019-04-05
;
_cod_database_code 4100642

loop_
_symmetry_equiv_pos_as_xyz
'x, y, z'
'-x, -y, z+1/2'
'x+1/2, -y+1/2, -z+1/2'
'-x+1/2, y+1/2, -z'
'-x, -y, -z'
'x, y, -z-1/2'
'-x-1/2, y-1/2, z-1/2'
'x-1/2, -y-1/2, z'

loop_
_atom_site_label
_atom_site_type_symbol
_atom_site_fract_x
_atom_site_fract_y
_atom_site_fract_z
_atom_site_U_iso_or_equiv
_atom_site_adp_type
_atom_site_occupancy
_atom_site_symmetry_multiplicity
_atom_site_calc_flag
_atom_site_refinement_flags
_atom_site_disorder_assembly
_atom_site_disorder_group
U1 U 0.117515(13) 0.484445(10) 0.2500 0.01551(6) Uani 1 2 d S . .
O10 O 0.06875(19) 0.49890(13) 0.34461(8) 0.0217(4) Uani 1 1 d . . .
O15 O -0.1470(2) 0.50590(14) 0.41684(8) 0.0256(4) Uani 1 1 d . . .
N50 N -0.1076(4) 0.5876(3) 0.2500 0.0310(8) Uani 1 2 d S . .
C17 C -0.3705(3) 0.5767(2) 0.42924(12) 0.0244(6) Uani 1 1 d . . .
O2 O 0.2162(3) 0.59742(19) 0.2500 0.0226(6) Uani 1 2 d S . .
C21 C -0.5987(3) 0.6005(3) 0.38921(15) 0.0390(8) Uani 1 1 d . . .
H21 H -0.6902 0.5761 0.3824 0.047 Uiso 1 1 calc R . .
C16 C -0.2624(3) 0.5101(2) 0.45616(13) 0.0242(6) Uani 1 1 d . . .
H16A H -0.2321 0.5381 0.4934 0.029 Uiso 1 1 calc R . .
H16B H -0.3007 0.4421 0.4627 0.029 Uiso 1 1 calc R . .
C22 C -0.5049(3) 0.5425(2) 0.41879(14) 0.0313(7) Uani 1 1 d . . .
H22 H -0.5322 0.4782 0.4323 0.038 Uiso 1 1 calc R . .
C20 C -0.5609(3) 0.6935(3) 0.36950(14) 0.0377(8) Uani 1 1 d . . .
H20 H -0.6243 0.7316 0.3470 0.045 Uiso 1 1 calc R . .
C13 C 0.0519(3) 0.2932(2) 0.47738(12) 0.0249(6) Uani 1 1 d . . .
H13 H 0.0471 0.2459 0.5078 0.030 Uiso 1 1 calc R . .
C11 C -0.0470(3) 0.4347(2) 0.42695(12) 0.0197(6) Uani 1 1 d . . .
C10 C 0.0625(3) 0.43149(19) 0.38574(11) 0.0175(6) Uani 1 1 d . . .
C12 C -0.0491(3) 0.3681(2) 0.47233(12) 0.0225(6) Uani 1 1 d . . .
H12 H -0.1202 0.3734 0.5005 0.027 Uiso 1 1 calc R . .
C19 C -0.4305(3) 0.7322(3) 0.38226(14) 0.0364(8) Uani 1 1 d . . .
H19 H -0.4056 0.7980 0.3705 0.044 Uiso 1 1 calc R . .
C18 C -0.3369(3) 0.6732(2) 0.41253(13) 0.0298(7) Uani 1 1 d . . .
H18 H -0.2479 0.6996 0.4219 0.036 Uiso 1 1 calc R . .
O3 O 0.0233(3) 0.37037(19) 0.2500 0.0228(6) Uani 1 2 d S . .
C9 C 0.1657(3) 0.35656(19) 0.39248(12) 0.0184(6) Uani 1 1 d . . .
C14 C 0.1577(3) 0.2882(2) 0.43834(12) 0.0231(6) Uani 1 1 d . . .
H14 H 0.2271 0.2378 0.4422 0.028 Uiso 1 1 calc R . .
C8 C 0.2853(3) 0.34802(19) 0.35540(12) 0.0187(6) Uani 1 1 d . . .
H8 H 0.3572 0.3041 0.3678 0.022 Uiso 1 1 calc R . .
C52 C -0.3705(4) 0.6270(4) 0.2500 0.0356(11) Uani 1 2 d S . .
H52A H -0.4088 0.6140 0.2118 0.053 Uiso 0.50 1 calc PR . .
H52B H -0.3857 0.6975 0.2602 0.053 Uiso 0.50 1 calc PR . .
H52C H -0.4172 0.5838 0.2780 0.053 Uiso 0.50 1 calc PR . .
C51 C -0.2231(4) 0.6057(3) 0.2500 0.0242(9) Uani 1 2 d S . .
N7 N 0.3054(2) 0.39321(15) 0.30738(9) 0.0167(5) Uani 1 1 d . . .
C6 C 0.4376(3) 0.38129(18) 0.27979(12) 0.0172(6) Uani 1 1 d . . .
C5 C 0.5629(3) 0.37204(19) 0.30946(12) 0.0204(6) Uani 1 1 d . . .
H5 H 0.5634 0.3718 0.3502 0.025 Uiso 1 1 calc R . .
C4 C 0.6866(3) 0.3632(2) 0.27951(12) 0.0222(6) Uani 1 1 d . . .
H4 H 0.7720 0.3571 0.2997 0.027 Uiso 1 1 calc R . .

loop_
_atom_site_aniso_label
_atom_site_aniso_U_11
_atom_site_aniso_U_22
_atom_site_aniso_U_33
_atom_site_aniso_U_23
_atom_site_aniso_U_13
_atom_site_aniso_U_12
U1 0.01201(8) 0.01697(8) 0.01756(9) 0.000 0.000 0.00158(5)
O10 0.0204(9) 0.0247(10) 0.0200(11) 0.0007(8) 0.0034(8) 0.0049(8)
O15 0.0188(9) 0.0332(11) 0.0247(11) 0.0026(9) 0.0071(9) 0.0070(8)
N50 0.025(2) 0.035(2) 0.033(2) 0.000 0.000 0.0098(16)
C17 0.0189(14) 0.0324(16) 0.0220(16) -0.0083(12) 0.0038(12) 0.0006(12)
O2 0.0240(14) 0.0212(14) 0.0226(15) 0.000 0.000 -0.0037(11)
C21 0.0208(15) 0.056(2) 0.040(2) -0.0166(17) -0.0015(14) 0.0028(15)
C16 0.0184(14) 0.0278(15) 0.0264(17) -0.0056(12) 0.0091(12) -0.0002(11)
C22 0.0227(15) 0.0355(17) 0.0358(19) -0.0133(14) 0.0043(13) -0.0018(13)
C20 0.0248(16) 0.061(2) 0.0270(18) -0.0021(16) 0.0007(14) 0.0159(15)
C13 0.0230(15) 0.0303(16) 0.0213(16) 0.0066(12) -0.0005(13) -0.0048(12)
C11 0.0146(13) 0.0233(14) 0.0213(15) -0.0039(12) -0.0005(11) -0.0007(11)
C10 0.0175(13) 0.0186(14) 0.0164(14) -0.0020(11) -0.0018(11) -0.0031(10)
C12 0.0177(13) 0.0318(15) 0.0180(15) -0.0017(12) 0.0035(12) -0.0044(11)
C19 0.0376(18) 0.0424(19) 0.0291(19) 0.0036(15) 0.0054(15) 0.0046(15)
C18 0.0239(15) 0.0411(18) 0.0245(17) -0.0012(14) 0.0026(13) -0.0019(13)
O3 0.0170(13) 0.0231(14) 0.0281(16) 0.000 0.000 0.0018(11)
C9 0.0146(13) 0.0222(14) 0.0185(15) -0.0024(11) -0.0003(11) -0.0018(11)
C14 0.0194(14) 0.0255(14) 0.0244(16) 0.0029(12) -0.0029(12) 0.0015(11)
C8 0.0156(13) 0.0179(13) 0.0226(16) -0.0016(12) -0.0033(11) 0.0017(10)
C52 0.026(2) 0.043(3) 0.038(3) 0.000 0.000 0.008(2)
C51 0.034(3) 0.023(2) 0.016(2) 0.000 0.000 0.0084(18)
N7 0.0124(10) 0.0205(11) 0.0173(13) -0.0015(9) 0.0002(9) 0.0015(9)
C6 0.0138(12) 0.0162(13) 0.0216(14) -0.0006(11) 0.0002(11) 0.0026(10)
C5 0.0172(13) 0.0228(14) 0.0213(15) 0.0003(12) -0.0009(12) 0.0018(11)
C4 0.0115(12) 0.0259(15) 0.0292(15) 0.0005(12) -0.0024(11) 0.0029(11)

loop_
_geom_bond_atom_site_label_1
_geom_bond_atom_site_label_2
_geom_bond_distance
_geom_bond_site_symmetry_2
_geom_bond_publ_flag
U1 O3 1.769(3) . ?
U1 O2 1.779(2) . ?
U1 O10 2.2658(19) 6_556 ?
U1 O10 2.2658(19) . ?
U1 N7 2.555(2) 6_556 ?
U1 N7 2.555(2) . ?
U1 N50 2.562(3) . ?
O10 C10 1.316(3) . ?
O15 C11 1.370(3) . ?
O15 C16 1.440(3) . ?
N50 C51 1.135(5) . ?
C17 C18 1.381(4) . ?
C17 C22 1.390(4) . ?
C17 C16 1.503(4) . ?
C21 C20 1.371(5) . ?
C21 C22 1.373(5) . ?
C20 C19 1.387(5) . ?
C13 C14 1.366(4) . ?
C13 C12 1.398(4) . ?
C11 C12 1.382(4) . ?
C11 C10 1.426(4) . ?
C10 C9 1.415(4) . ?
C19 C18 1.388(4) . ?
C9 C14 1.408(4) . ?
C9 C8 1.443(4) . ?
C8 N7 1.287(3) . ?
C52 C51 1.444(6) . ?
N7 C6 1.432(3) . ?
C6 C6 1.391(5) 6_556 ?
C6 C5 1.394(4) . ?
C5 C4 1.383(4) . ?
C4 C4 1.378(6) 6_556 ?
